data_1509785
loop_
_publ_author_name
'Tejada-Rosales, E.M.'
'Gomez-Romero, P.'
'Palacin, M.R.'

_publ_section_title
;
 Ag2 Cu2 O3 : the first silver copper oxide
;
_journal_name_full 'Angew. Chem. Int. ed.'
_journal_page_first 524
_journal_page_last 525
_journal_paper_doi 10.1002/(SICI)1521-3773(19990215)38:4<524::AID-ANIE524>3.0.CO;2-F
_journal_volume 38
_journal_year 1999
_chemical_formula_sum 'Ag2 Cu2 O3'
_space_group_IT_number 141
_symmetry_space_group_name_Hall '-I 4bd 2'
_symmetry_space_group_name_H-M 'I 41/a m d :2'
_cell_angle_alpha 90
_cell_angle_beta 90
_cell_angle_gamma 90
_cell_formula_units_Z 4
_cell_length_a 5.8857
_cell_length_b 5.8857
_cell_length_c 10.6868
_cell_volume 370.206
_citation_journal_id_ASTM ACIEF5
_cod_data_source_file silver2-3_52.cif
_cod_data_source_block Ag2Cu2O3
_cod_original_cell_volume 370.2064
_cod_database_code 1509785

loop_
_symmetry_equiv_pos_as_xyz
x,y,z
-y+1/4,x+3/4,z+1/4
-x+1/2,-y,z+1/2
y+1/4,-x+1/4,z+3/4
x,-y,-z
y+1/4,x+3/4,-z+1/4
-x+1/2,y,-z+1/2
-y+1/4,-x+1/4,-z+3/4
-x,-y,-z
y-1/4,-x-3/4,-z-1/4
x-1/2,y,-z-1/2
-y-1/4,x-1/4,-z-3/4
-x,y,z
-y-1/4,-x-3/4,z-1/4
x-1/2,-y,z-1/2
y-1/4,x-1/4,z-3/4
x+1/2,y+1/2,z+1/2
-y+3/4,x+5/4,z+3/4
-x+1,-y+1/2,z+1
y+3/4,-x+3/4,z+5/4
x+1/2,-y+1/2,-z+1/2
y+3/4,x+5/4,-z+3/4
-x+1,y+1/2,-z+1
-y+3/4,-x+3/4,-z+5/4
-x+1/2,-y+1/2,-z+1/2
y+1/4,-x-1/4,-z+1/4
x,y+1/2,-z
-y+1/4,x+1/4,-z-1/4
-x+1/2,y+1/2,z+1/2
-y+1/4,-x-1/4,z+1/4
x,-y+1/2,z
y+1/4,x+1/4,z-1/4

loop_
_atom_site_label
_atom_site_type_symbol
_atom_site_fract_x
_atom_site_fract_y
_atom_site_fract_z
_atom_site_occupancy
_atom_site_U_iso_or_equiv
Cu1 Cu+2 0 0 0.5 1 0.0
O1 O-2 0 0.25 0.144 1 0.0
Ag1 Ag+1 0 0 0 1 0.0
O2 O-2 0 0.25 0.375 1 0.0
